data_7239205
loop_
_publ_author_name
'Wong, Wing-Yan'
'Lee, Siu-Fung'
'Chan, Hoi-Shan'
'Mak, Thomas C. W.'
'Wong, Chi-Hin'
'Huang, Lau-Shan'
'Stoddart, J. Fraser'
'Cham-Fai Leung, Ken'

_publ_section_title
;
 Recognition between V- and dumbbell-shaped molecules
;
_journal_issue 48
_journal_name_full 'RSC Advances'
_journal_page_first 26382
_journal_paper_doi 10.1039/c3ra43470b
_journal_volume 3
_journal_year 2013
_chemical_formula_sum 'C48 H48 Cl F6 N2 O4 P'
_chemical_formula_weight 897.30
_space_group_IT_number 2
_space_group_name_Hall '-P 1'
_space_group_name_H-M_alt 'P -1'
_symmetry_cell_setting triclinic
_symmetry_space_group_name_H-M 'P -1'
_atom_sites_solution_hydrogens geom
_atom_sites_solution_primary direct
_atom_sites_solution_secondary difmap
_audit_creation_method SHELXL-97
_cell_angle_alpha 95.8310(10)
_cell_angle_beta 99.9830(10)
_cell_angle_gamma 114.1490(10)
_cell_formula_units_Z 2
_cell_length_a 12.0530(4)
_cell_length_b 12.8073(4)
_cell_length_c 16.0081(9)
_cell_measurement_reflns_used 211
_cell_measurement_temperature 296(2)
_cell_measurement_theta_max 15
_cell_measurement_theta_min 15
_cell_volume 2179.41(16)
_computing_cell_refinement 'BRUKER KAPPA APEXII DUO DIFFRACTOMETER'
_computing_data_collection 'BRUKER KAPPA APEXII DUO DIFFRACTOMETER'
_computing_data_reduction 'BRUKER KAPPA APEXII DUO DIFFRACTOMETER'
_computing_molecular_graphics 'SIEMENS SHELXTL'
_computing_publication_material 'SIEMENS SHELXTL'
_computing_structure_refinement 'SHELXL-97 (Sheldrick, 2008)'
_computing_structure_solution 'SHELXS-97 (Sheldrick, 2008)'
_diffrn_ambient_temperature 296(2)
_diffrn_measured_fraction_theta_full 0.996
_diffrn_measured_fraction_theta_max 0.996
_diffrn_measurement_device_type 'BRUKER KAPPA APEXII DUO DIFFRACTOMETER'
_diffrn_measurement_method 'PHI & OMEGA SCAN'
_diffrn_radiation_monochromator graphite
_diffrn_radiation_source 'fine-focus sealed tube'
_diffrn_radiation_type MoK\a
_diffrn_radiation_wavelength 0.71073
_diffrn_reflns_av_R_equivalents 0.0434
_diffrn_reflns_av_sigmaI/netI 0.0337
_diffrn_reflns_limit_h_max 14
_diffrn_reflns_limit_h_min -14
_diffrn_reflns_limit_k_max 15
_diffrn_reflns_limit_k_min -15
_diffrn_reflns_limit_l_max 19
_diffrn_reflns_limit_l_min -19
_diffrn_reflns_number 25221
_diffrn_reflns_theta_full 25.25
_diffrn_reflns_theta_max 25.25
_diffrn_reflns_theta_min 1.32
_exptl_absorpt_coefficient_mu 0.197
_exptl_absorpt_correction_T_max 0.7456
_exptl_absorpt_correction_T_min 0.6068
_exptl_absorpt_correction_type multi-scan
_exptl_crystal_colour yellow
_exptl_crystal_density_diffrn 1.367
_exptl_crystal_density_method 'not measured'
_exptl_crystal_description block
_exptl_crystal_F_000 936
_exptl_crystal_size_max 0.50
_exptl_crystal_size_mid 0.40
_exptl_crystal_size_min 0.30
_refine_diff_density_max 0.424
_refine_diff_density_min -0.327
_refine_diff_density_rms 0.045
_refine_ls_extinction_method none
_refine_ls_goodness_of_fit_ref 1.011
_refine_ls_hydrogen_treatment riding
_refine_ls_matrix_type full
_refine_ls_number_parameters 562
_refine_ls_number_reflns 7855
_refine_ls_number_restraints 0
_refine_ls_restrained_S_all 1.011
_refine_ls_R_factor_all 0.0524
_refine_ls_R_factor_gt 0.0420
_refine_ls_shift/su_max 0.002
_refine_ls_shift/su_mean 0.000
_refine_ls_structure_factor_coef Fsqd
_refine_ls_weighting_details 'calc w=1/[\s^2^(Fo^2^)+(0.0587P)^2^+0.9095P] where P=(Fo^2^+2Fc^2^)/3'
_refine_ls_weighting_scheme calc
_refine_ls_wR_factor_gt 0.1117
_refine_ls_wR_factor_ref 0.1235
_reflns_number_gt 6456
_reflns_number_total 7855
_reflns_threshold_expression >2sigma(I)
_cod_data_source_file c3ra43470b.txt
_cod_data_source_block wy207
_cod_depositor_comments
;
The following automatic conversions were performed:

data item '_symmetry_cell_setting' value 'Triclinic' was changed to
'triclinic' in accordance with the
/home/saulius/struct/COD-crude-data/automatic-downloads/DataCite-retrospective/RSC/depositions/lib/dictionaries/cif_core.dic
dictionary named 'cif_core.dic' version 2.4.2 last updated on
2011-04-26.

Automatic conversion script
Id: cif_fix_values 6909 2019-04-08 15:41:33Z antanas 
;
_cod_original_sg_symbol_H-M P-1
_cod_database_code 7239205

loop_
_symmetry_equiv_pos_as_xyz
'x, y, z'
'-x, -y, -z'

loop_
_atom_site_label
_atom_site_type_symbol
_atom_site_fract_x
_atom_site_fract_y
_atom_site_fract_z
_atom_site_U_iso_or_equiv
_atom_site_adp_type
_atom_site_occupancy
_atom_site_symmetry_multiplicity
_atom_site_calc_flag
_atom_site_refinement_flags
N1' N 0.12023(13) 0.20595(12) 0.30184(10) 0.0370(3) Uani 1 1 d .
H1'A H 0.1887 0.2037 0.3330 0.044 Uiso 1 1 calc R
H1'D H 0.1087 0.1729 0.2468 0.044 Uiso 1 1 calc R
N1 N -0.14440(13) 0.08695(13) -0.05084(9) 0.0374(3) Uani 1 1 d .
H1A H -0.1709 0.0093 -0.0645 0.045 Uiso 1 1 calc R
H1D H -0.0813 0.1145 -0.0031 0.045 Uiso 1 1 calc R
O1' O 0.59165(13) 0.53425(14) 0.41756(10) 0.0609(4) Uani 1 1 d .
O2' O 0.43521(15) 0.47905(14) 0.11586(10) 0.0637(4) Uani 1 1 d .
C1 C -0.09705(17) 0.14183(17) -0.12387(12) 0.0432(4) Uani 1 1 d .
H1B H -0.0282 0.1250 -0.1335 0.052 Uiso 1 1 calc R
H1C H -0.0656 0.2258 -0.1083 0.052 Uiso 1 1 calc R
C2 C -0.19858(17) 0.09708(16) -0.20609(11) 0.0391(4) Uani 1 1 d .
C3 C -0.23738(19) 0.17348(17) -0.24441(13) 0.0459(4) Uani 1 1 d .
H3A H -0.2026 0.2519 -0.2189 0.055 Uiso 1 1 calc R
C4 C -0.3283(2) 0.13051(18) -0.32086(14) 0.0495(5) Uani 1 1 d .
C5 C -0.38259(19) 0.01310(17) -0.35979(13) 0.0450(4) Uani 1 1 d .
H5A H -0.4442 -0.0147 -0.4110 0.054 Uiso 1 1 calc R
C6 C -0.34329(18) -0.06089(16) -0.32100(12) 0.0414(4) Uani 1 1 d .
C7 C -0.25192(18) -0.01931(17) -0.24388(12) 0.0425(4) Uani 1 1 d .
H7A H -0.2268 -0.0702 -0.2178 0.051 Uiso 1 1 calc R
C8 C -0.3163(4) 0.3183(3) -0.3341(2) 0.1159(14) Uani 1 1 d .
H8A H -0.3564 0.3541 -0.3707 0.174 Uiso 1 1 calc R
H8B H -0.2291 0.3500 -0.3342 0.174 Uiso 1 1 calc R
H8C H -0.3251 0.3336 -0.2763 0.174 Uiso 1 1 calc R
C9 C -0.4867(2) -0.2273(2) -0.42926(16) 0.0653(6) Uani 1 1 d .
H9A H -0.5074 -0.3085 -0.4458 0.098 Uiso 1 1 calc R
H9B H -0.4627 -0.1881 -0.4757 0.098 Uiso 1 1 calc R
H9C H -0.5582 -0.2193 -0.4167 0.098 Uiso 1 1 calc R
C10 C -0.24984(16) 0.11175(16) -0.03189(12) 0.0394(4) Uani 1 1 d .
H10A H -0.3144 0.0878 -0.0848 0.047 Uiso 1 1 calc R
H10B H -0.2190 0.1952 -0.0134 0.047 Uiso 1 1 calc R
C11 C -0.30741(16) 0.05158(16) 0.03627(12) 0.0379(4) Uani 1 1 d .
C12 C -0.39419(16) -0.06695(16) 0.01304(13) 0.0417(4) Uani 1 1 d .
C13 C -0.42295(19) -0.13541(18) -0.07088(15) 0.0525(5) Uani 1 1 d .
H13A H -0.3820 -0.1016 -0.1122 0.063 Uiso 1 1 calc R
C14 C -0.5087(2) -0.2485(2) -0.09136(19) 0.0686(7) Uani 1 1 d .
H14A H -0.5259 -0.2912 -0.1464 0.082 Uiso 1 1 calc R
C15 C -0.5719(2) -0.3020(2) -0.0301(2) 0.0778(8) Uani 1 1 d .
H15A H -0.6311 -0.3795 -0.0453 0.093 Uiso 1 1 calc R
C16 C -0.5475(2) -0.2423(2) 0.0503(2) 0.0667(7) Uani 1 1 d .
H16A H -0.5891 -0.2795 0.0903 0.080 Uiso 1 1 calc R
C17 C -0.45864(18) -0.12234(17) 0.07519(15) 0.0486(5) Uani 1 1 d .
C18 C -0.43710(19) -0.0573(2) 0.15590(14) 0.0530(5) Uani 1 1 d .
H18A H -0.4804 -0.0933 0.1956 0.064 Uiso 1 1 calc R
C19 C -0.35298(18) 0.05989(19) 0.17957(13) 0.0468(5) Uani 1 1 d .
C20 C -0.3346(2) 0.1281(2) 0.26171(14) 0.0615(6) Uani 1 1 d .
H20A H -0.3807 0.0930 0.3003 0.074 Uiso 1 1 calc R
C21 C -0.2531(2) 0.2408(3) 0.28477(15) 0.0694(7) Uani 1 1 d .
H21A H -0.2430 0.2829 0.3387 0.083 Uiso 1 1 calc R
C22 C -0.1830(2) 0.2953(2) 0.22705(15) 0.0633(6) Uani 1 1 d .
H22A H -0.1258 0.3734 0.2435 0.076 Uiso 1 1 calc R
C23 C -0.19720(19) 0.23576(19) 0.14742(14) 0.0515(5) Uani 1 1 d .
H23A H -0.1494 0.2740 0.1106 0.062 Uiso 1 1 calc R
C24 C -0.28399(16) 0.11583(17) 0.11937(12) 0.0408(4) Uani 1 1 d .
C1' C 0.14516(18) 0.33136(16) 0.30483(14) 0.0452(4) Uani 1 1 d .
H1'B H 0.1402 0.3642 0.3606 0.054 Uiso 1 1 calc R
H1'C H 0.0827 0.3367 0.2606 0.054 Uiso 1 1 calc R
C2' C 0.27329(17) 0.39849(15) 0.29020(12) 0.0396(4) Uani 1 1 d .
C3' C 0.37584(18) 0.44150(16) 0.35963(13) 0.0422(4) Uani 1 1 d .
H3'A H 0.3649 0.4343 0.4152 0.051 Uiso 1 1 calc R
C4' C 0.49550(17) 0.49568(16) 0.34580(13) 0.0440(4) Uani 1 1 d .
C5' C 0.51174(18) 0.50785(17) 0.26363(13) 0.0482(5) Uani 1 1 d .
H5'A H 0.5919 0.5450 0.2547 0.058 Uiso 1 1 calc R
C6' C 0.40847(19) 0.46458(16) 0.19427(13) 0.0457(4) Uani 1 1 d .
C7' C 0.28844(18) 0.41030(16) 0.20699(13) 0.0442(4) Uani 1 1 d .
H7'A H 0.2191 0.3822 0.1605 0.053 Uiso 1 1 calc R
C8' C 0.7114(2) 0.5535(3) 0.40424(18) 0.0738(7) Uani 1 1 d .
H8'A H 0.7712 0.5806 0.4590 0.111 Uiso 1 1 calc R
H8'B H 0.7363 0.6112 0.3687 0.111 Uiso 1 1 calc R
H8'C H 0.7078 0.4820 0.3761 0.111 Uiso 1 1 calc R
C9' C 0.3360(2) 0.4169(2) 0.04153(15) 0.0699(7) Uani 1 1 d .
H9'A H 0.3659 0.4348 -0.0095 0.105 Uiso 1 1 calc R
H9'B H 0.2693 0.4392 0.0434 0.105 Uiso 1 1 calc R
H9'C H 0.3056 0.3347 0.0404 0.105 Uiso 1 1 calc R
C10' C 0.00906(18) 0.13360(16) 0.33511(14) 0.0465(5) Uani 1 1 d .
H10C H -0.0675 0.1135 0.2921 0.056 Uiso 1 1 calc R
H10D H 0.0071 0.1783 0.3870 0.056 Uiso 1 1 calc R
C11' C 0.01690(17) 0.02353(16) 0.35498(13) 0.0428(4) Uani 1 1 d .
C12' C -0.05554(17) -0.08443(16) 0.29793(13) 0.0434(4) Uani 1 1 d .
C13' C -0.14691(19) -0.1019(2) 0.22149(15) 0.0547(5) Uani 1 1 d .
H13B H -0.1611 -0.0390 0.2074 0.066 Uiso 1 1 calc R
C14' C -0.2136(2) -0.2080(2) 0.16894(16) 0.0633(6) Uani 1 1 d .
H14B H -0.2735 -0.2169 0.1201 0.076 Uiso 1 1 calc R
C15' C -0.1931(2) -0.3047(2) 0.18743(17) 0.0671(6) Uani 1 1 d .
H15B H -0.2384 -0.3766 0.1503 0.080 Uiso 1 1 calc R
C16' C -0.1083(2) -0.29352(19) 0.25846(16) 0.0598(6) Uani 1 1 d .
H16B H -0.0952 -0.3580 0.2696 0.072 Uiso 1 1 calc R
C17' C -0.03834(18) -0.18514(17) 0.31704(14) 0.0477(5) Uani 1 1 d .
C18' C 0.0473(2) -0.17431(18) 0.39141(14) 0.0521(5) Uani 1 1 d .
H18B H 0.0579 -0.2397 0.4031 0.063 Uiso 1 1 calc R
C19' C 0.11748(19) -0.06918(18) 0.44879(13) 0.0491(5) Uani 1 1 d .
C20' C 0.2055(2) -0.0593(2) 0.52511(16) 0.0632(6) Uani 1 1 d .
H20B H 0.2150 -0.1251 0.5372 0.076 Uiso 1 1 calc R
C21' C 0.2749(3) 0.0435(3) 0.57962(17) 0.0733(7) Uani 1 1 d .
H21B H 0.3322 0.0485 0.6287 0.088 Uiso 1 1 calc R
C22' C 0.2610(2) 0.1440(2) 0.56252(16) 0.0692(7) Uani 1 1 d .
H22B H 0.3090 0.2147 0.6007 0.083 Uiso 1 1 calc R
C23' C 0.1787(2) 0.13875(19) 0.49136(14) 0.0564(5) Uani 1 1 d .
H23B H 0.1713 0.2062 0.4816 0.068 Uiso 1 1 calc R
C24' C 0.10283(18) 0.03229(17) 0.43053(13) 0.0456(4) Uani 1 1 d .
O1 O -0.3733(2) 0.19582(15) -0.36557(13) 0.0843(6) Uani 1 1 d .
O2 O -0.38542(16) -0.17685(12) -0.35433(9) 0.0592(4) Uani 1 1 d .
P1' P 0.0000 0.5000 0.5000 0.04978(19) Uani 1 2 d S
P1 P 0.0000 0.5000 0.0000 0.0684(3) Uani 1 2 d S
F1' F 0.13996(14) 0.57935(15) 0.49837(11) 0.0864(5) Uani 1 1 d .
F1 F -0.0565(3) 0.5182(2) 0.07660(19) 0.1669(12) Uani 1 1 d .
F2' F 0.01332(15) 0.38637(13) 0.46351(10) 0.0826(5) Uani 1 1 d .
F2 F 0.13382(19) 0.58743(17) 0.0512(2) 0.1520(11) Uani 1 1 d .
F3' F -0.04721(15) 0.51342(14) 0.40447(9) 0.0802(4) Uani 1 1 d .
F3 F 0.01848(18) 0.39343(15) 0.03181(15) 0.1093(6) Uani 1 1 d .
Cl1 Cl 0.06885(5) 0.12389(4) 0.10541(3) 0.05324(15) Uani 1 1 d .

loop_
_atom_site_aniso_label
_atom_site_aniso_U_11
_atom_site_aniso_U_22
_atom_site_aniso_U_33
_atom_site_aniso_U_23
_atom_site_aniso_U_13
_atom_site_aniso_U_12
N1' 0.0374(8) 0.0353(8) 0.0392(8) 0.0074(6) 0.0111(6) 0.0157(6)
N1 0.0313(7) 0.0456(8) 0.0348(8) 0.0047(6) 0.0051(6) 0.0181(6)
O1' 0.0444(8) 0.0783(11) 0.0518(9) 0.0080(7) 0.0024(7) 0.0231(7)
O2' 0.0641(9) 0.0703(10) 0.0460(8) 0.0163(7) 0.0172(7) 0.0162(8)
C1 0.0374(9) 0.0501(11) 0.0426(10) 0.0093(8) 0.0160(8) 0.0169(8)
C2 0.0405(9) 0.0475(10) 0.0364(9) 0.0106(8) 0.0183(8) 0.0217(8)
C3 0.0546(11) 0.0391(10) 0.0497(11) 0.0117(8) 0.0200(9) 0.0222(9)
C4 0.0602(12) 0.0482(11) 0.0527(12) 0.0184(9) 0.0151(10) 0.0333(10)
C5 0.0507(11) 0.0487(11) 0.0405(10) 0.0109(8) 0.0093(8) 0.0265(9)
C6 0.0514(11) 0.0418(10) 0.0385(10) 0.0096(8) 0.0154(8) 0.0253(8)
C7 0.0535(11) 0.0491(11) 0.0391(10) 0.0132(8) 0.0154(8) 0.0334(9)
C8 0.170(4) 0.0593(17) 0.119(3) 0.0170(17) -0.012(2) 0.068(2)
C9 0.0719(15) 0.0532(13) 0.0585(14) -0.0014(11) 0.0010(12) 0.0238(11)
C10 0.0385(9) 0.0461(10) 0.0406(10) 0.0110(8) 0.0137(8) 0.0230(8)
C11 0.0332(9) 0.0459(10) 0.0413(10) 0.0132(8) 0.0114(7) 0.0217(8)
C12 0.0337(9) 0.0457(10) 0.0523(11) 0.0130(8) 0.0090(8) 0.0233(8)
C13 0.0432(11) 0.0521(12) 0.0608(13) 0.0045(10) 0.0080(9) 0.0226(9)
C14 0.0602(14) 0.0531(13) 0.0858(18) -0.0032(12) 0.0022(13) 0.0279(11)
C15 0.0616(15) 0.0399(12) 0.121(3) 0.0143(14) 0.0105(15) 0.0164(11)
C16 0.0558(13) 0.0509(13) 0.101(2) 0.0337(13) 0.0232(13) 0.0239(11)
C17 0.0386(10) 0.0490(11) 0.0678(14) 0.0257(10) 0.0162(9) 0.0237(9)
C18 0.0471(11) 0.0696(14) 0.0606(13) 0.0358(11) 0.0261(10) 0.0326(10)
C19 0.0413(10) 0.0661(13) 0.0453(11) 0.0205(9) 0.0146(8) 0.0313(10)
C20 0.0634(14) 0.0958(19) 0.0434(12) 0.0206(12) 0.0223(10) 0.0467(14)
C21 0.0678(15) 0.098(2) 0.0450(13) -0.0024(12) 0.0085(11) 0.0444(15)
C22 0.0534(13) 0.0677(15) 0.0596(14) -0.0073(11) 0.0036(11) 0.0258(11)
C23 0.0429(11) 0.0569(12) 0.0518(12) 0.0071(10) 0.0120(9) 0.0194(9)
C24 0.0352(9) 0.0526(11) 0.0416(10) 0.0133(8) 0.0105(8) 0.0243(8)
C1' 0.0432(10) 0.0366(10) 0.0604(12) 0.0107(8) 0.0167(9) 0.0199(8)
C2' 0.0402(9) 0.0299(9) 0.0513(11) 0.0092(8) 0.0123(8) 0.0169(7)
C3' 0.0478(10) 0.0385(10) 0.0445(10) 0.0120(8) 0.0139(8) 0.0209(8)
C4' 0.0411(10) 0.0400(10) 0.0470(11) 0.0052(8) 0.0050(8) 0.0167(8)
C5' 0.0405(10) 0.0451(11) 0.0549(12) 0.0112(9) 0.0145(9) 0.0130(8)
C6' 0.0513(11) 0.0399(10) 0.0450(11) 0.0124(8) 0.0144(9) 0.0167(9)
C7' 0.0441(10) 0.0376(10) 0.0462(11) 0.0088(8) 0.0055(8) 0.0152(8)
C8' 0.0480(13) 0.0934(19) 0.0748(17) -0.0001(14) 0.0001(12) 0.0353(13)
C9' 0.0755(16) 0.0863(18) 0.0452(13) 0.0190(12) 0.0114(11) 0.0323(14)
C10' 0.0421(10) 0.0419(10) 0.0605(12) 0.0145(9) 0.0225(9) 0.0181(8)
C11' 0.0390(9) 0.0429(10) 0.0536(11) 0.0161(8) 0.0233(8) 0.0183(8)
C12' 0.0374(9) 0.0429(10) 0.0559(12) 0.0152(9) 0.0239(9) 0.0169(8)
C13' 0.0460(11) 0.0580(13) 0.0659(14) 0.0139(11) 0.0170(10) 0.0263(10)
C14' 0.0484(12) 0.0655(15) 0.0676(15) 0.0029(12) 0.0075(11) 0.0215(11)
C15' 0.0628(14) 0.0508(13) 0.0740(16) 0.0009(11) 0.0180(13) 0.0133(11)
C16' 0.0657(14) 0.0437(11) 0.0723(15) 0.0144(10) 0.0276(12) 0.0208(10)
C17' 0.0459(11) 0.0440(11) 0.0596(13) 0.0174(9) 0.0277(10) 0.0182(9)
C18' 0.0574(12) 0.0493(12) 0.0650(13) 0.0259(10) 0.0292(11) 0.0289(10)
C19' 0.0499(11) 0.0545(12) 0.0531(12) 0.0226(10) 0.0256(9) 0.0245(9)
C20' 0.0682(15) 0.0764(16) 0.0602(14) 0.0296(12) 0.0238(12) 0.0392(13)
C21' 0.0707(16) 0.092(2) 0.0560(14) 0.0209(14) 0.0092(12) 0.0345(15)
C22' 0.0709(16) 0.0713(16) 0.0524(14) 0.0071(12) 0.0142(12) 0.0197(13)
C23' 0.0638(13) 0.0520(12) 0.0528(13) 0.0127(10) 0.0214(11) 0.0211(10)
C24' 0.0451(10) 0.0478(11) 0.0487(11) 0.0171(9) 0.0243(9) 0.0178(9)
O1 0.1140(15) 0.0560(10) 0.0854(13) 0.0165(9) -0.0108(11) 0.0521(10)
O2 0.0832(11) 0.0443(8) 0.0484(8) 0.0031(6) 0.0003(7) 0.0334(8)
P1' 0.0521(4) 0.0565(4) 0.0450(4) 0.0045(3) 0.0092(3) 0.0298(4)
P1 0.0562(5) 0.0375(4) 0.1056(8) 0.0109(4) 0.0303(5) 0.0108(4)
F1' 0.0580(8) 0.0972(11) 0.0990(12) 0.0230(9) 0.0217(8) 0.0267(8)
F1 0.243(3) 0.150(2) 0.179(3) 0.0573(19) 0.142(2) 0.112(2)
F2' 0.0977(11) 0.0764(10) 0.0830(10) -0.0051(8) 0.0128(8) 0.0551(9)
F2 0.0821(13) 0.0723(12) 0.247(3) 0.0085(15) -0.0179(16) 0.0077(10)
F3' 0.0969(11) 0.0941(11) 0.0513(8) 0.0134(7) 0.0046(7) 0.0485(9)
F3 0.0981(13) 0.0654(10) 0.1680(19) 0.0397(11) 0.0341(13) 0.0341(9)
Cl1 0.0623(3) 0.0535(3) 0.0412(3) 0.0011(2) -0.0060(2) 0.0315(2)

loop_
_atom_type_symbol
_atom_type_description
_atom_type_scat_dispersion_real
_atom_type_scat_dispersion_imag
_atom_type_scat_source
C C 0.0033 0.0016 'International Tables Vol C Tables 4.2.6.8 and 6.1.1.4'
H H 0.0000 0.0000 'International Tables Vol C Tables 4.2.6.8 and 6.1.1.4'
N N 0.0061 0.0033 'International Tables Vol C Tables 4.2.6.8 and 6.1.1.4'
O O 0.0106 0.0060 'International Tables Vol C Tables 4.2.6.8 and 6.1.1.4'
F F 0.0171 0.0103 'International Tables Vol C Tables 4.2.6.8 and 6.1.1.4'
P P 0.1023 0.0942 'International Tables Vol C Tables 4.2.6.8 and 6.1.1.4'
Cl Cl 0.1484 0.1585 'International Tables Vol C Tables 4.2.6.8 and 6.1.1.4'

loop_
_geom_angle_atom_site_label_1
_geom_angle_atom_site_label_2
_geom_angle_atom_site_label_3
_geom_angle
_geom_angle_site_symmetry_1
_geom_angle_site_symmetry_3
C1' N1' C10' 115.38(14) . .
C10 N1 C1 111.79(14) . .
C4' O1' C8' 116.97(17) . .
C6' O2' C9' 117.20(17) . .
N1 C1 C2 111.54(14) . .
C7 C2 C3 120.10(18) . .
C7 C2 C1 119.74(17) . .
C3 C2 C1 120.15(17) . .
C4 C3 C2 118.83(18) . .
O1 C4 C3 124.79(19) . .
O1 C4 C5 113.64(19) . .
C3 C4 C5 121.57(18) . .
C6 C5 C4 118.76(18) . .
O2 C6 C5 124.49(18) . .
O2 C6 C7 114.94(16) . .
C5 C6 C7 120.54(17) . .
C2 C7 C6 120.19(17) . .
N1 C10 C11 114.14(14) . .
C24 C11 C12 120.76(17) . .
C24 C11 C10 120.15(16) . .
C12 C11 C10 118.80(16) . .
C11 C12 C13 122.94(18) . .
C11 C12 C17 119.33(18) . .
C13 C12 C17 117.73(18) . .
C14 C13 C12 121.3(2) . .
C13 C14 C15 120.6(2) . .
C16 C15 C14 120.8(2) . .
C15 C16 C17 120.9(2) . .
C18 C17 C16 122.0(2) . .
C18 C17 C12 119.27(18) . .
C16 C17 C12 118.7(2) . .
C17 C18 C19 122.17(18) . .
C18 C19 C20 122.1(2) . .
C18 C19 C24 119.39(18) . .
C20 C19 C24 118.5(2) . .
C21 C20 C19 122.1(2) . .
C20 C21 C22 119.6(2) . .
C23 C22 C21 121.2(2) . .
C22 C23 C24 121.3(2) . .
C11 C24 C23 123.80(17) . .
C11 C24 C19 119.01(18) . .
C23 C24 C19 117.16(18) . .
N1' C1' C2' 109.31(14) . .
C3' C2' C7' 120.73(17) . .
C3' C2' C1' 119.04(17) . .
C7' C2' C1' 120.10(17) . .
C2' C3' C4' 119.51(18) . .
O1' C4' C5' 123.86(18) . .
O1' C4' C3' 115.83(17) . .
C5' C4' C3' 120.31(18) . .
C4' C5' C6' 119.89(18) . .
O2' C6' C5' 115.05(17) . .
O2' C6' C7' 124.44(18) . .
C5' C6' C7' 120.51(18) . .
C6' C7' C2' 119.05(18) . .
N1' C10' C11' 110.11(14) . .
C12' C11' C24' 120.54(18) . .
C12' C11' C10' 121.15(18) . .
C24' C11' C10' 118.25(18) . .
C11' C12' C13' 124.29(18) . .
C11' C12' C17' 118.90(18) . .
C13' C12' C17' 116.81(18) . .
C14' C13' C12' 121.6(2) . .
C13' C14' C15' 120.8(2) . .
C16' C15' C14' 120.3(2) . .
C15' C16' C17' 121.3(2) . .
C18' C17' C16' 121.2(2) . .
C18' C17' C12' 119.55(19) . .
C16' C17' C12' 119.2(2) . .
C19' C18' C17' 122.13(19) . .
C18' C19' C20' 121.5(2) . .
C18' C19' C24' 119.22(19) . .
C20' C19' C24' 119.3(2) . .
C21' C20' C19' 121.1(2) . .
C20' C21' C22' 120.2(2) . .
C23' C22' C21' 120.8(2) . .
C22' C23' C24' 121.8(2) . .
C11' C24' C23' 123.49(19) . .
C11' C24' C19' 119.64(18) . .
C23' C24' C19' 116.9(2) . .
C4 O1 C8 117.5(2) . .
C6 O2 C9 117.73(16) . .
F1' P1' F1' 180.000(1) 2_566 .
F1' P1' F3' 90.56(9) 2_566 2_566
F1' P1' F3' 89.44(9) . 2_566
F1' P1' F3' 89.44(9) 2_566 .
F1' P1' F3' 90.56(9) . .
F3' P1' F3' 180.00(12) 2_566 .
F1' P1' F2' 90.62(9) 2_566 2_566
F1' P1' F2' 89.38(9) . 2_566
F3' P1' F2' 90.66(8) 2_566 2_566
F3' P1' F2' 89.34(8) . 2_566
F1' P1' F2' 89.38(9) 2_566 .
F1' P1' F2' 90.62(9) . .
F3' P1' F2' 89.34(8) 2_566 .
F3' P1' F2' 90.66(8) . .
F2' P1' F2' 180.000(1) 2_566 .
F1 P1 F1 180.0 . 2_565
F1 P1 F2 91.91(18) . .
F1 P1 F2 88.09(18) 2_565 .
F1 P1 F2 88.09(18) . 2_565
F1 P1 F2 91.91(18) 2_565 2_565
F2 P1 F2 179.999(1) . 2_565
F1 P1 F3 88.23(13) . 2_565
F1 P1 F3 91.77(13) 2_565 2_565
F2 P1 F3 88.33(11) . 2_565
F2 P1 F3 91.67(11) 2_565 2_565
F1 P1 F3 91.77(13) . .
F1 P1 F3 88.23(13) 2_565 .
F2 P1 F3 91.67(11) . .
F2 P1 F3 88.33(11) 2_565 .
F3 P1 F3 180.0 2_565 .

loop_
_geom_bond_atom_site_label_1
_geom_bond_atom_site_label_2
_geom_bond_distance
_geom_bond_site_symmetry_2
N1' C1' 1.502(2) .
N1' C10' 1.506(2) .
N1 C10 1.501(2) .
N1 C1 1.502(2) .
O1' C4' 1.364(2) .
O1' C8' 1.420(3) .
O2' C6' 1.361(2) .
O2' C9' 1.420(3) .
C1 C2 1.508(3) .
C2 C7 1.378(3) .
C2 C3 1.396(3) .
C3 C4 1.381(3) .
C4 O1 1.365(2) .
C4 C5 1.393(3) .
C5 C6 1.376(3) .
C6 O2 1.370(2) .
C6 C7 1.391(3) .
C8 O1 1.423(3) .
C9 O2 1.427(3) .
C10 C11 1.504(2) .
C11 C24 1.409(3) .
C11 C12 1.410(3) .
C12 C13 1.430(3) .
C12 C17 1.434(3) .
C13 C14 1.354(3) .
C14 C15 1.407(4) .
C15 C16 1.347(4) .
C16 C17 1.431(3) .
C17 C18 1.385(3) .
C18 C19 1.389(3) .
C19 C20 1.431(3) .
C19 C24 1.437(3) .
C20 C21 1.338(4) .
C21 C22 1.405(4) .
C22 C23 1.362(3) .
C23 C24 1.427(3) .
C1' C2' 1.503(3) .
C2' C3' 1.382(3) .
C2' C7' 1.390(3) .
C3' C4' 1.391(3) .
C4' C5' 1.378(3) .
C5' C6' 1.386(3) .
C6' C7' 1.388(3) .
C10' C11' 1.512(3) .
C11' C12' 1.410(3) .
C11' C24' 1.411(3) .
C12' C13' 1.427(3) .
C12' C17' 1.441(3) .
C13' C14' 1.356(3) .
C14' C15' 1.408(4) .
C15' C16' 1.342(4) .
C16' C17' 1.422(3) .
C17' C18' 1.387(3) .
C18' C19' 1.386(3) .
C19' C20' 1.430(3) .
C19' C24' 1.433(3) .
C20' C21' 1.344(4) .
C21' C22' 1.411(4) .
C22' C23' 1.350(3) .
C23' C24' 1.430(3) .
P1' F1' 1.5801(15) 2_566
P1' F1' 1.5802(15) .
P1' F3' 1.5886(14) 2_566
P1' F3' 1.5886(14) .
P1' F2' 1.5924(13) 2_566
P1' F2' 1.5924(13) .
P1 F1 1.543(2) .
P1 F1 1.543(2) 2_565
P1 F2 1.5505(19) .
P1 F2 1.5505(19) 2_565
P1 F3 1.5882(17) 2_565
P1 F3 1.5882(17) .
